data_1540493
loop_
_publ_author_name
'Sadakiyo, Masaaki'
'Yamada, Teppei'
'Kato, Kenichi'
'Takata, Masaki'
'Kitagawa, Hiroshi'

_publ_section_title
;
 A significant change in selective adsorption behaviour for ethanol by
 flexibility control through the type of central metals in a
 metal--organic framework
;
_journal_issue 2
_journal_name_full 'Chem. Sci.'
_journal_page_first 1349
_journal_paper_doi 10.1039/C5SC03325J
_journal_volume 7
_journal_year 2016
_chemical_formula_moiety 'C10 H26 Mg2 N2 O18'
_chemical_formula_sum 'C10 H26 Mg2 N2 O18'
_chemical_formula_weight 510.95
_chemical_name_common {H3N(CH2)4NH3}[Mg2(C2O4)3](H2O)6
_chemical_name_systematic
; 
 ? 
;
_space_group_IT_number 14
_symmetry_cell_setting monoclinic
_symmetry_space_group_name_Hall '-P 2yn'
_symmetry_space_group_name_H-M 'P 1 21/n 1'
_atom_sites_solution_hydrogens none
_atom_sites_solution_primary direct
_atom_sites_solution_secondary difmap
_audit_creation_method SHELXL-97
_audit_update_record
;
2015-09-03 deposited with the CCDC.
2015-11-05 downloaded from the CCDC.
;
_cell_angle_alpha 90.00
_cell_angle_beta 114.8000(10)
_cell_angle_gamma 90.00
_cell_formula_units_Z 2
_cell_length_a 8.292(2)
_cell_length_b 15.688(4)
_cell_length_c 9.380(3)
_cell_measurement_temperature 113(2)
_cell_volume 1107.7(5)
_computing_molecular_graphics 'yadokari-XG (K. Wakita, 2000)'
_computing_structure_refinement 'SHELXL-97 (Sheldrick, 1997)'
_computing_structure_solution 'SIR-2002 (Burla et al., 2003)'
_diffrn_ambient_temperature 113(2)
_diffrn_detector_area_resol_mean 7.31
_diffrn_measured_fraction_theta_full 0.961
_diffrn_measured_fraction_theta_max 0.961
_diffrn_measurement_device_type 'Rigaku Mercury'
_diffrn_measurement_method \w
_diffrn_radiation_monochromator graphite
_diffrn_radiation_source 'rotating anode'
_diffrn_radiation_type MoK\a
_diffrn_radiation_wavelength 0.71070
_diffrn_reflns_av_R_equivalents 0.0431
_diffrn_reflns_av_sigmaI/netI 0.0490
_diffrn_reflns_limit_h_max 10
_diffrn_reflns_limit_h_min -10
_diffrn_reflns_limit_k_max 12
_diffrn_reflns_limit_k_min -20
_diffrn_reflns_limit_l_max 12
_diffrn_reflns_limit_l_min -12
_diffrn_reflns_number 8052
_diffrn_reflns_theta_full 27.48
_diffrn_reflns_theta_max 27.48
_diffrn_reflns_theta_min 3.00
_exptl_absorpt_coefficient_mu 0.196
_exptl_absorpt_correction_T_max 0.9619
_exptl_absorpt_correction_T_min 0.9619
_exptl_absorpt_correction_type numerical
_exptl_crystal_colour colorless
_exptl_crystal_density_diffrn 1.532
_exptl_crystal_density_method 'not measured'
_exptl_crystal_description platelet
_exptl_crystal_F_000 536
_exptl_crystal_size_max 0.30
_exptl_crystal_size_mid 0.30
_exptl_crystal_size_min 0.05
_refine_diff_density_max 1.103
_refine_diff_density_min -0.982
_refine_diff_density_rms 0.295
_refine_ls_extinction_method none
_refine_ls_goodness_of_fit_ref 1.178
_refine_ls_hydrogen_treatment none
_refine_ls_matrix_type full
_refine_ls_number_parameters 146
_refine_ls_number_reflns 2446
_refine_ls_number_restraints 0
_refine_ls_restrained_S_all 1.178
_refine_ls_R_factor_all 0.0839
_refine_ls_R_factor_gt 0.0613
_refine_ls_shift/su_max 0.000
_refine_ls_shift/su_mean 0.000
_refine_ls_structure_factor_coef Fsqd
_refine_ls_weighting_details 'calc w=1/[\s^2^(Fo^2^)+(0.1563P)^2^+0.6028P] where P=(Fo^2^+2Fc^2^)/3'
_refine_ls_weighting_scheme calc
_refine_ls_wR_factor_gt 0.1980
_refine_ls_wR_factor_ref 0.2502
_reflns_number_gt 1915
_reflns_number_total 2446
_reflns_threshold_expression >2sigma(I)
_cod_data_source_file c5sc03325j2.cif
_cod_data_source_block MgDAB-6H2O
_cod_depositor_comments 'Adding full bibliography for 1540492--1540493.cif.'
_cod_original_cell_volume 1107.6(5)
_cod_original_sg_symbol_H-M 'P 21/n'
_cod_database_code 1540493

loop_
_symmetry_equiv_pos_as_xyz
'x, y, z'
'-x+1/2, y+1/2, -z+1/2'
'-x, -y, -z'
'x-1/2, -y-1/2, z-1/2'

loop_
_atom_site_label
_atom_site_type_symbol
_atom_site_fract_x
_atom_site_fract_y
_atom_site_fract_z
_atom_site_U_iso_or_equiv
_atom_site_adp_type
_atom_site_occupancy
_atom_site_symmetry_multiplicity
_atom_site_calc_flag
Mg1 Mg -0.02912(14) 0.16927(7) 0.03405(13) 0.0100(3) Uani 1 1 d
O7 O -1.0398(5) -0.1216(2) -0.6013(4) 0.0430(10) Uani 1 1 d
O1 O 0.1984(3) 0.31361(14) 0.4261(3) 0.0119(5) Uani 1 1 d
O6 O 0.0100(3) -0.08343(14) 0.1259(3) 0.0134(5) Uani 1 1 d
O5 O -0.0368(3) 0.05616(14) 0.1446(3) 0.0129(5) Uani 1 1 d
O9 O -0.4388(3) -0.10012(15) 0.0023(3) 0.0172(6) Uani 1 1 d
O2 O -0.0073(3) 0.24851(14) 0.2168(3) 0.0121(5) Uani 1 1 d
O8 O -0.7544(3) -0.18357(15) -0.3327(3) 0.0182(6) Uani 1 1 d
O3 O 0.4538(3) 0.23627(14) 0.3710(3) 0.0129(5) Uani 1 1 d
O4 O 0.2460(3) 0.17884(14) 0.1518(3) 0.0127(5) Uani 1 1 d
N1 N -0.6960(4) -0.00086(18) -0.2759(3) 0.0153(6) Uani 1 1 d
C1 C 0.1481(4) 0.26533(19) 0.3094(4) 0.0095(6) Uani 1 1 d
C2 C 0.2971(4) 0.22265(19) 0.2743(4) 0.0099(6) Uani 1 1 d
C3 C -0.0077(4) -0.0078(2) 0.0787(4) 0.0108(6) Uani 1 1 d
C4 C -0.5452(5) 0.0199(2) -0.3179(4) 0.0174(7) Uani 1 1 d
C5 C -0.5793(5) -0.0110(2) -0.4819(4) 0.0161(7) Uani 1 1 d

loop_
_atom_site_aniso_label
_atom_site_aniso_U_11
_atom_site_aniso_U_22
_atom_site_aniso_U_33
_atom_site_aniso_U_23
_atom_site_aniso_U_13
_atom_site_aniso_U_12
Mg1 0.0096(6) 0.0104(6) 0.0093(6) 0.0002(4) 0.0032(5) 0.0002(4)
O7 0.043(2) 0.066(2) 0.0302(18) 0.0253(16) 0.0259(17) 0.0337(17)
O1 0.0099(11) 0.0138(11) 0.0112(12) -0.0020(8) 0.0036(10) 0.0004(8)
O6 0.0191(12) 0.0101(11) 0.0116(11) 0.0007(8) 0.0072(10) -0.0002(9)
O5 0.0171(12) 0.0103(11) 0.0134(12) -0.0016(8) 0.0086(10) -0.0005(8)
O9 0.0192(13) 0.0168(12) 0.0191(13) -0.0033(10) 0.0116(11) -0.0020(9)
O2 0.0079(11) 0.0144(11) 0.0131(12) -0.0009(9) 0.0036(10) -0.0001(8)
O8 0.0164(13) 0.0192(12) 0.0219(14) 0.0013(10) 0.0107(11) 0.0017(9)
O3 0.0094(11) 0.0138(11) 0.0136(12) -0.0030(9) 0.0030(9) 0.0003(8)
O4 0.0091(11) 0.0162(11) 0.0124(12) -0.0040(9) 0.0039(10) -0.0004(8)
N1 0.0141(14) 0.0192(14) 0.0154(14) 0.0016(11) 0.0092(12) 0.0003(11)
C1 0.0097(14) 0.0096(14) 0.0099(15) 0.0019(11) 0.0045(12) 0.0009(10)
C2 0.0087(14) 0.0079(13) 0.0133(15) 0.0011(11) 0.0050(12) 0.0004(10)
C3 0.0086(14) 0.0138(15) 0.0091(15) -0.0003(12) 0.0029(12) -0.0010(11)
C4 0.0157(16) 0.0239(18) 0.0166(17) -0.0025(13) 0.0105(15) -0.0068(13)
C5 0.0171(17) 0.0196(16) 0.0144(17) -0.0026(12) 0.0094(14) -0.0037(13)

loop_
_atom_type_symbol
_atom_type_description
_atom_type_scat_dispersion_real
_atom_type_scat_dispersion_imag
_atom_type_scat_source
C C 0.0033 0.0016 'International Tables Vol C Tables 4.2.6.8 and 6.1.1.4'
H H 0.0000 0.0000 'International Tables Vol C Tables 4.2.6.8 and 6.1.1.4'
Mg Mg 0.0486 0.0363 'International Tables Vol C Tables 4.2.6.8 and 6.1.1.4'
N N 0.0061 0.0033 'International Tables Vol C Tables 4.2.6.8 and 6.1.1.4'
O O 0.0106 0.0060 'International Tables Vol C Tables 4.2.6.8 and 6.1.1.4'

loop_
_geom_angle_atom_site_label_1
_geom_angle_atom_site_label_2
_geom_angle_atom_site_label_3
_geom_angle
_geom_angle_site_symmetry_1
_geom_angle_site_symmetry_3
O2 Mg1 O1 91.46(9) . 4_565
O2 Mg1 O5 96.36(10) . .
O1 Mg1 O5 95.72(10) 4_565 .
O2 Mg1 O6 170.78(11) . 3
O1 Mg1 O6 97.44(10) 4_565 3
O5 Mg1 O6 80.40(10) . 3
O2 Mg1 O4 79.69(9) . .
O1 Mg1 O4 168.19(11) 4_565 .
O5 Mg1 O4 93.04(10) . .
O6 Mg1 O4 91.81(10) 3 .
O2 Mg1 O3 97.82(10) . 4_565
O1 Mg1 O3 79.93(9) 4_565 4_565
O5 Mg1 O3 165.25(11) . 4_565
O6 Mg1 O3 86.17(10) 3 4_565
O4 Mg1 O3 93.44(10) . 4_565
O2 Mg1 C3 119.66(10) . .
O1 Mg1 C3 100.92(10) 4_565 .
O5 Mg1 C3 24.35(9) . .
O6 Mg1 C3 56.28(9) 3 .
O4 Mg1 C3 90.31(9) . .
O3 Mg1 C3 142.37(10) 4_565 .
O2 Mg1 C3 150.48(10) . 3
O1 Mg1 C3 101.63(10) 4_565 3
O5 Mg1 C3 56.41(9) . 3
O6 Mg1 C3 24.22(9) 3 3
O4 Mg1 C3 89.82(9) . 3
O3 Mg1 C3 110.38(10) 4_565 3
C3 Mg1 C3 32.13(12) . 3
O2 Mg1 C1 23.73(8) . .
O1 Mg1 C1 114.96(10) 4_565 .
O5 Mg1 C1 96.50(10) . .
O6 Mg1 C1 147.59(10) 3 .
O4 Mg1 C1 55.97(9) . .
O3 Mg1 C1 98.11(10) 4_565 .
C3 Mg1 C1 114.67(10) . .
C3 Mg1 C1 136.95(10) 3 .
O2 Mg1 C1 97.28(9) . 4_565
O1 Mg1 C1 23.99(9) 4_565 4_565
O5 Mg1 C1 117.90(10) . 4_565
O6 Mg1 C1 91.85(10) 3 4_565
O4 Mg1 C1 149.01(10) . 4_565
O3 Mg1 C1 56.15(9) 4_565 4_565
C3 Mg1 C1 116.98(10) . 4_565
C3 Mg1 C1 105.43(9) 3 4_565
C1 Mg1 C1 117.27(6) . 4_565
O2 Mg1 C2 100.99(10) . 4_565
O1 Mg1 C2 56.05(9) 4_565 4_565
O5 Mg1 C2 146.82(10) . 4_565
O6 Mg1 C2 86.07(10) 3 4_565
O4 Mg1 C2 117.68(10) . 4_565
O3 Mg1 C2 24.24(9) 4_565 4_565
C3 Mg1 C2 134.64(10) . 4_565
C3 Mg1 C2 108.29(9) 3 4_565
C1 Mg1 C2 110.62(10) . 4_565
C1 Mg1 C2 32.10(8) 4_565 4_565
O2 Mg1 C2 55.79(9) . .
O1 Mg1 C2 146.63(10) 4_565 .
O5 Mg1 C2 94.29(10) . .
O6 Mg1 C2 115.60(10) 3 .
O4 Mg1 C2 23.92(9) . .
O3 Mg1 C2 97.00(10) 4_565 .
C3 Mg1 C2 101.25(10) . .
C3 Mg1 C2 110.40(9) 3 .
C1 Mg1 C2 32.07(8) . .
C1 Mg1 C2 141.31(10) 4_565 .
C2 Mg1 C2 118.85(6) 4_565 .
C1 O1 Mg1 113.71(19) . 4_666
C3 O6 Mg1 113.1(2) . 3
C3 O5 Mg1 112.72(19) . .
C1 O2 Mg1 114.38(19) . .
C2 O3 Mg1 112.47(19) . 4_666
C2 O4 Mg1 113.62(19) . .
O2 C1 O1 127.5(3) . .
O2 C1 C2 116.3(3) . .
O1 C1 C2 116.3(3) . .
O2 C1 Mg1 41.90(14) . .
O1 C1 Mg1 169.2(2) . .
C2 C1 Mg1 74.36(17) . .
O2 C1 Mg1 169.1(2) . 4_666
O1 C1 Mg1 42.30(15) . 4_666
C2 C1 Mg1 74.06(17) . 4_666
Mg1 C1 Mg1 148.05(12) . 4_666
O4 C2 O3 127.4(3) . .
O4 C2 C1 116.0(3) . .
O3 C2 C1 116.6(3) . .
O4 C2 Mg1 168.1(2) . 4_666
O3 C2 Mg1 43.29(14) . 4_666
C1 C2 Mg1 73.84(17) . 4_666
O4 C2 Mg1 42.46(15) . .
O3 C2 Mg1 169.6(2) . .
C1 C2 Mg1 73.57(17) . .
Mg1 C2 Mg1 147.05(12) 4_666 .
O5 C3 O6 127.0(3) . .
O5 C3 C3 116.9(3) . 3
O6 C3 C3 116.1(3) . 3
O5 C3 Mg1 42.92(14) . .
O6 C3 Mg1 168.9(2) . .
C3 C3 Mg1 74.2(2) 3 .
O5 C3 Mg1 168.6(2) . 3
O6 C3 Mg1 42.65(15) . 3
C3 C3 Mg1 73.6(2) 3 3
Mg1 C3 Mg1 147.87(12) . 3
N1 C4 C5 112.0(3) . .
C4 C5 C5 109.9(3) . 3_454

loop_
_geom_bond_atom_site_label_1
_geom_bond_atom_site_label_2
_geom_bond_distance
_geom_bond_site_symmetry_2
Mg1 O2 2.063(2) .
Mg1 O1 2.069(3) 4_565
Mg1 O5 2.070(2) .
Mg1 O6 2.071(2) 3
Mg1 O4 2.082(3) .
Mg1 O3 2.091(2) 4_565
Mg1 C3 2.803(3) .
Mg1 C3 2.811(3) 3
Mg1 C1 2.814(3) .
Mg1 C1 2.815(3) 4_565
Mg1 C2 2.818(3) 4_565
Mg1 C2 2.825(3) .
O1 C1 1.250(4) .
O1 Mg1 2.069(3) 4_666
O6 C3 1.254(4) .
O6 Mg1 2.071(2) 3
O5 C3 1.253(4) .
O2 C1 1.243(4) .
O3 C2 1.252(4) .
O3 Mg1 2.091(2) 4_666
O4 C2 1.250(4) .
N1 C4 1.495(4) .
C1 C2 1.558(4) .
C1 Mg1 2.815(3) 4_666
C2 Mg1 2.818(3) 4_666
C3 C3 1.554(6) 3
C3 Mg1 2.811(3) 3
C4 C5 1.523(5) .
C5 C5 1.529(6) 3_454
